data_2241258
loop_
_publ_author_name
'Golovanov, Alexander A.'
'Vologzhanina, Anna V.'
'Voronova, Evgeniya D.'
'Bekin, Vadim V.'
'Naumov, Sergey V.'

_publ_section_title
;
 Crystal structure of
 (<i>E</i>)-1-(2,4-dinitrophenyl)-2-[(<i>E</i>)-5-phenyl-1-(<i>p</i>-tolyl)pent-2-en-4-yn-1-ylidene]hydrazine
;
_journal_issue 11
_journal_name_full 'Acta Crystallographica Section E'
_journal_page_first o846
_journal_page_last o847
_journal_paper_doi 10.1107/S2056989015019301
_journal_volume 71
_journal_year 2015
_chemical_formula_iupac 'C24 H18 N4 O4'
_chemical_formula_moiety 'C24 H18 N4 O4'
_chemical_formula_sum 'C24 H18 N4 O4'
_chemical_formula_weight 426.42
_chemical_name_systematic
(<i>E</i>)-1-(2,4-Dinitrophenyl)-2-[(<i>E</i>)-5-phenyl-1-(<i>p</i>-tolyl)pent-2-en-4-yn-1-ylidene]hydrazine
_space_group_crystal_system monoclinic
_space_group_IT_number 14
_space_group_name_Hall '-P 2yn'
_space_group_name_H-M_alt 'P 1 21/n 1'
_symmetry_space_group_name_Hall '-P 2yn'
_symmetry_space_group_name_H-M 'P 1 21/n 1'
_atom_sites_solution_hydrogens mixed
_atom_sites_solution_primary direct
_atom_sites_solution_secondary difmap
_audit_creation_method SHELXL-2014/6
_cell_angle_alpha 90
_cell_angle_beta 109.902(5)
_cell_angle_gamma 90
_cell_formula_units_Z 4
_cell_length_a 18.4810(6)
_cell_length_b 6.1674(2)
_cell_length_c 19.2366(12)
_cell_measurement_reflns_used 4900
_cell_measurement_temperature 120(2)
_cell_measurement_theta_max 66.48
_cell_measurement_theta_min 2.86
_cell_volume 2061.63(17)
_computing_cell_refinement
;
SAINT (Bruker, 2005)
;
_computing_data_collection
;
APEX2 (Bruker, 2005)
;
_computing_data_reduction
;
SAINT (Bruker, 2005)
;
_computing_molecular_graphics
;
<i>OLEX2</i> (Dolomanov <i>et al.</i>,  2009)
;
_computing_publication_material
;
<i>OLEX2</i> (Dolomanov <i>et al.</i>,  2009)
;
_computing_structure_refinement
;
SHELXL2014 (Sheldrick, 2015)
;
_computing_structure_solution
;
SHELXS97 (Sheldrick, 2008)
;
_diffrn_ambient_temperature 120(2)
_diffrn_measured_fraction_theta_full 0.978
_diffrn_measured_fraction_theta_max 0.972
_diffrn_measurement_device_type 'Bruker APEXII CCD'
_diffrn_measurement_method '\f and \w scans'
_diffrn_radiation_monochromator graphite
_diffrn_radiation_type CuK\a
_diffrn_radiation_wavelength 1.54178
_diffrn_reflns_av_R_equivalents 0.1739
_diffrn_reflns_limit_h_max 22
_diffrn_reflns_limit_h_min -22
_diffrn_reflns_limit_k_max 7
_diffrn_reflns_limit_k_min -7
_diffrn_reflns_limit_l_max 22
_diffrn_reflns_limit_l_min -21
_diffrn_reflns_number 27966
_diffrn_reflns_theta_full 67.679
_diffrn_reflns_theta_max 68.059
_diffrn_reflns_theta_min 2.864
_exptl_absorpt_coefficient_mu 0.791
_exptl_absorpt_correction_T_max 0.916
_exptl_absorpt_correction_T_min 0.903
_exptl_absorpt_correction_type multi-scan
_exptl_absorpt_process_details
;
(SADABS; Bruker, 2005)
;
_exptl_crystal_colour red
_exptl_crystal_density_diffrn 1.374
_exptl_crystal_description needle
_exptl_crystal_F_000 888
_exptl_crystal_size_max 0.42
_exptl_crystal_size_mid 0.06
_exptl_crystal_size_min 0.06
_refine_diff_density_max 0.530
_refine_diff_density_min -0.487
_refine_ls_extinction_coef 0.0043(10)
_refine_ls_extinction_expression Fc^*^=kFc[1+0.001xFc^2^\l^3^/sin(2\q)]^-1/4^
_refine_ls_extinction_method
;
SHELXL2014 (Sheldrick, 2015)
;
_refine_ls_goodness_of_fit_ref 1.031
_refine_ls_hydrogen_treatment mixed
_refine_ls_matrix_type full
_refine_ls_number_parameters 295
_refine_ls_number_reflns 3661
_refine_ls_number_restraints 0
_refine_ls_restrained_S_all 1.031
_refine_ls_R_factor_all 0.1359
_refine_ls_R_factor_gt 0.0907
_refine_ls_shift/su_max 0.000
_refine_ls_shift/su_mean 0.000
_refine_ls_structure_factor_coef Fsqd
_refine_ls_weighting_details 'w=1/[\s^2^(Fo^2^)+(0.1877P)^2^+0.4158P] where P=(Fo^2^+2Fc^2^)/3'
_refine_ls_weighting_scheme calc
_refine_ls_wR_factor_gt 0.2373
_refine_ls_wR_factor_ref 0.2833
_reflns_number_gt 2388
_reflns_number_total 3661
_reflns_threshold_expression 'I > 2\s(I)'
_cod_data_source_file su5223sup1.cif
_cod_data_source_block I
_cod_database_code 2241258
_shelx_space_group_comment
;
The symmetry employed for this shelxl refinement is uniquely defined
by the following loop, which should always be used as a source of
symmetry information in preference to the above space-group names.
They are only intended as comments.
;
_shelxl_version_number 2014/6

loop_
_space_group_symop_operation_xyz
'x, y, z'
'-x+1/2, y+1/2, -z+1/2'
'-x, -y, -z'
'x-1/2, -y-1/2, z-1/2'

loop_
_atom_site_type_symbol
_atom_site_label
_atom_site_fract_x
_atom_site_fract_y
_atom_site_fract_z
_atom_site_U_iso_or_equiv
_atom_site_adp_type
_atom_site_calc_flag
_atom_site_occupancy
O O1 0.03666(16) 0.8320(6) 0.91286(19) 0.0415(10) Uani d 1
O O2 0.08785(16) 1.1218(6) 0.97070(17) 0.0347(9) Uani d 1
O O3 0.35551(17) 1.2102(5) 1.08437(18) 0.0343(8) Uani d 1
O O4 0.43421(15) 0.9726(5) 1.06733(17) 0.0337(9) Uani d 1
N N1 0.13617(18) 0.3687(6) 0.84326(18) 0.0235(9) Uani d 1
N N2 0.12194(18) 0.5366(6) 0.88310(19) 0.0239(9) Uani d 1
H H2N 0.077(3) 0.598(8) 0.877(3) 0.036(14) Uiso d 1
N N3 0.09357(18) 0.9408(6) 0.94809(19) 0.0253(9) Uani d 1
N N4 0.36865(19) 1.0372(6) 1.05984(19) 0.0256(9) Uani d 1
C C1 0.0782(2) 0.2979(7) 0.7893(2) 0.0218(10) Uani d 1
C C2 -0.0018(2) 0.3818(7) 0.7662(2) 0.0237(10) Uani d 1
H H2 -0.0418 0.2810 0.7626 0.028 Uiso calc 1
C C3 -0.0214(2) 0.5874(7) 0.7502(2) 0.0239(10) Uani d 1
H H3 0.0183 0.6913 0.7564 0.029 Uiso calc 1
C C4 -0.0994(2) 0.6596(8) 0.7240(2) 0.0267(10) Uani d 1
C C5 -0.1651(2) 0.7169(8) 0.7004(2) 0.0261(10) Uani d 1
C C6 -0.2456(2) 0.7682(7) 0.6685(2) 0.0229(10) Uani d 1
C C7 -0.3002(2) 0.6081(8) 0.6657(2) 0.0278(11) Uani d 1
H H7 -0.2841 0.4694 0.6868 0.033 Uiso calc 1
C C8 -0.3780(2) 0.6527(8) 0.6322(2) 0.0307(11) Uani d 1
H H8 -0.4150 0.5436 0.6301 0.037 Uiso calc 1
C C9 -0.4020(2) 0.8530(8) 0.6020(2) 0.0293(11) Uani d 1
H H9 -0.4553 0.8816 0.5785 0.035 Uiso calc 1
C C10 -0.3485(2) 1.0128(8) 0.6058(2) 0.0292(11) Uani d 1
H H10 -0.3650 1.1522 0.5857 0.035 Uiso calc 1
C C11 -0.2702(2) 0.9698(7) 0.6390(2) 0.0268(10) Uani d 1
H H11 -0.2336 1.0802 0.6414 0.032 Uiso calc 1
C C12 0.0927(2) 0.1107(7) 0.7471(2) 0.0210(9) Uani d 1
C C13 0.0446(2) 0.0721(7) 0.6754(2) 0.0260(10) Uani d 1
H H13 0.0018 0.1644 0.6534 0.031 Uiso calc 1
C C14 0.0585(2) -0.1003(7) 0.6353(2) 0.0275(11) Uani d 1
H H14 0.0253 -0.1240 0.5859 0.033 Uiso calc 1
C C15 0.1208(2) -0.2392(7) 0.6668(2) 0.0245(10) Uani d 1
C C16 0.1688(2) -0.2011(7) 0.7387(2) 0.0261(10) Uani d 1
H H16 0.2108 -0.2960 0.7611 0.031 Uiso calc 1
C C17 0.1563(2) -0.0273(7) 0.7783(2) 0.0251(10) Uani d 1
H H17 0.1908 -0.0003 0.8269 0.030 Uiso calc 1
C C18 0.1338(2) -0.4305(8) 0.6238(3) 0.0331(12) Uani d 1
H H18C 0.1508 -0.5552 0.6569 0.050 Uiso calc 1
H H18B 0.1733 -0.3941 0.6023 0.050 Uiso calc 1
H H18A 0.0856 -0.4667 0.5841 0.050 Uiso calc 1
C C19 0.1805(2) 0.6534(7) 0.9298(2) 0.0218(10) Uani d 1
C C20 0.1700(2) 0.8485(7) 0.9621(2) 0.0207(9) Uani d 1
C C21 0.2312(2) 0.9736(7) 1.0058(2) 0.0216(10) Uani d 1
H H21 0.2226 1.1075 1.0261 0.026 Uiso calc 1
C C22 0.3048(2) 0.8976(7) 1.0187(2) 0.0221(10) Uani d 1
C C23 0.3174(2) 0.7040(8) 0.9893(2) 0.0251(10) Uani d 1
H H23 0.3687 0.6549 0.9996 0.030 Uiso calc 1
C C24 0.2583(2) 0.5810(7) 0.9458(2) 0.0261(10) Uani d 1
H H24 0.2685 0.4476 0.9261 0.031 Uiso calc 1

loop_
_atom_site_aniso_label
_atom_site_aniso_U_11
_atom_site_aniso_U_22
_atom_site_aniso_U_33
_atom_site_aniso_U_12
_atom_site_aniso_U_13
_atom_site_aniso_U_23
O1 0.0141(15) 0.054(2) 0.049(2) 0.0019(15) 0.0020(14) -0.0209(18)
O2 0.0210(15) 0.045(2) 0.0337(19) 0.0090(14) 0.0032(13) -0.0054(16)
O3 0.0243(16) 0.036(2) 0.0363(19) -0.0025(14) 0.0024(13) -0.0077(15)
O4 0.0146(14) 0.048(2) 0.0335(18) 0.0014(14) 0.0018(12) -0.0048(15)
N1 0.0194(17) 0.030(2) 0.0198(18) 0.0003(15) 0.0045(14) -0.0016(15)
N2 0.0113(16) 0.036(2) 0.0210(19) 0.0008(15) 0.0010(14) -0.0081(16)
N3 0.0165(17) 0.034(2) 0.0212(19) 0.0048(16) 0.0011(14) -0.0079(16)
N4 0.0204(18) 0.033(2) 0.0205(19) -0.0014(16) 0.0033(14) 0.0011(16)
C1 0.0145(19) 0.031(3) 0.019(2) 0.0018(17) 0.0055(16) 0.0040(17)
C2 0.0153(19) 0.032(3) 0.023(2) 0.0005(18) 0.0053(16) 0.0000(19)
C3 0.0149(19) 0.036(3) 0.017(2) 0.0038(18) 0.0001(15) 0.0029(18)
C4 0.022(2) 0.036(3) 0.020(2) 0.0042(19) 0.0058(17) 0.0005(19)
C5 0.021(2) 0.037(3) 0.016(2) 0.0047(19) -0.0004(16) 0.0026(18)
C6 0.0140(18) 0.033(3) 0.019(2) 0.0037(17) 0.0017(15) 0.0028(18)
C7 0.027(2) 0.036(3) 0.019(2) 0.001(2) 0.0067(18) 0.0023(19)
C8 0.019(2) 0.045(3) 0.029(2) -0.005(2) 0.0081(18) -0.002(2)
C9 0.016(2) 0.046(3) 0.024(2) 0.001(2) 0.0044(17) -0.004(2)
C10 0.022(2) 0.039(3) 0.023(2) 0.010(2) 0.0021(17) 0.007(2)
C11 0.021(2) 0.031(3) 0.025(2) 0.0005(19) 0.0038(17) 0.0026(18)
C12 0.0152(18) 0.030(3) 0.017(2) 0.0005(17) 0.0045(15) 0.0024(17)
C13 0.019(2) 0.032(3) 0.021(2) 0.0030(18) -0.0013(17) 0.0017(19)
C14 0.022(2) 0.035(3) 0.020(2) -0.0017(19) 0.0011(17) -0.0041(19)
C15 0.021(2) 0.027(3) 0.027(2) -0.0035(18) 0.0115(17) -0.0019(18)
C16 0.0173(19) 0.033(3) 0.025(2) 0.0044(18) 0.0032(17) 0.0001(19)
C17 0.0133(19) 0.037(3) 0.021(2) -0.0007(18) 0.0008(16) 0.0014(19)
C18 0.023(2) 0.045(3) 0.031(3) -0.001(2) 0.0092(19) -0.010(2)
C19 0.017(2) 0.031(3) 0.016(2) 0.0003(17) 0.0042(16) 0.0017(17)
C20 0.0126(19) 0.028(3) 0.018(2) 0.0026(16) 0.0005(15) 0.0028(17)
C21 0.023(2) 0.029(3) 0.0111(19) 0.0003(18) 0.0024(15) 0.0005(17)
C22 0.0154(19) 0.033(3) 0.014(2) -0.0037(18) 0.0002(15) 0.0028(17)
C23 0.0135(19) 0.037(3) 0.023(2) 0.0015(18) 0.0034(16) 0.0007(19)
C24 0.017(2) 0.033(3) 0.025(2) 0.0033(18) 0.0033(17) 0.0020(19)

loop_
_atom_type_symbol
_atom_type_description
_atom_type_scat_dispersion_real
_atom_type_scat_dispersion_imag
_atom_type_scat_source
C C 0.0181 0.0091 'International Tables Vol C Tables 4.2.6.8 and 6.1.1.4'
H H 0.0000 0.0000 'International Tables Vol C Tables 4.2.6.8 and 6.1.1.4'
N N 0.0311 0.0180 'International Tables Vol C Tables 4.2.6.8 and 6.1.1.4'
O O 0.0492 0.0322 'International Tables Vol C Tables 4.2.6.8 and 6.1.1.4'

loop_
_geom_angle_atom_site_label_1
_geom_angle_atom_site_label_2
_geom_angle_atom_site_label_3
_geom_angle
C1 N1 N2 116.2(3)
C19 N2 N1 120.8(3)
C19 N2 H2N 112(3)
N1 N2 H2N 127(3)
O2 N3 O1 122.2(3)
O2 N3 C20 119.2(3)
O1 N3 C20 118.6(4)
O3 N4 O4 123.4(4)
O3 N4 C22 119.6(3)
O4 N4 C22 116.9(4)
N1 C1 C2 126.5(4)
N1 C1 C12 116.6(3)
C2 C1 C12 117.0(3)
C3 C2 C1 124.6(4)
C3 C2 H2 117.7
C1 C2 H2 117.7
C2 C3 C4 122.9(4)
C2 C3 H3 118.5
C4 C3 H3 118.5
C5 C4 C3 178.3(5)
C4 C5 C6 174.9(5)
C11 C6 C7 119.2(4)
C11 C6 C5 121.5(4)
C7 C6 C5 119.3(4)
C8 C7 C6 119.8(4)
C8 C7 H7 120.1
C6 C7 H7 120.1
C9 C8 C7 120.6(4)
C9 C8 H8 119.7
C7 C8 H8 119.7
C8 C9 C10 119.9(4)
C8 C9 H9 120.1
C10 C9 H9 120.1
C9 C10 C11 120.1(4)
C9 C10 H10 120.0
C11 C10 H10 120.0
C6 C11 C10 120.4(4)
C6 C11 H11 119.8
C10 C11 H11 119.8
C13 C12 C17 118.7(4)
C13 C12 C1 120.2(4)
C17 C12 C1 121.0(4)
C12 C13 C14 120.6(4)
C12 C13 H13 119.7
C14 C13 H13 119.7
C13 C14 C15 120.6(4)
C13 C14 H14 119.7
C15 C14 H14 119.7
C16 C15 C14 118.8(4)
C16 C15 C18 120.9(4)
C14 C15 C18 120.3(4)
C17 C16 C15 120.8(4)
C17 C16 H16 119.6
C15 C16 H16 119.6
C16 C17 C12 120.4(4)
C16 C17 H17 119.8
C12 C17 H17 119.8
C15 C18 H18C 109.5
C15 C18 H18B 109.5
H18C C18 H18B 109.5
C15 C18 H18A 109.5
H18C C18 H18A 109.5
H18B C18 H18A 109.5
N2 C19 C20 123.5(4)
N2 C19 C24 119.6(4)
C20 C19 C24 116.9(4)
C21 C20 C19 122.6(4)
C21 C20 N3 115.6(4)
C19 C20 N3 121.7(3)
C22 C21 C20 118.0(4)
C22 C21 H21 121.0
C20 C21 H21 121.0
C23 C22 C21 121.0(4)
C23 C22 N4 121.2(4)
C21 C22 N4 117.6(4)
C24 C23 C22 121.7(4)
C24 C23 H23 119.1
C22 C23 H23 119.1
C23 C24 C19 119.6(4)
C23 C24 H24 120.2
C19 C24 H24 120.2

loop_
_geom_bond_atom_site_label_1
_geom_bond_atom_site_label_2
_geom_bond_distance
O1 N3 1.237(4)
O2 N3 1.215(4)
O3 N4 1.224(5)
O4 N4 1.236(4)
N1 C1 1.288(5)
N1 N2 1.366(5)
N2 C19 1.355(5)
N2 H2N 0.89(5)
N3 C20 1.461(5)
N4 C22 1.457(5)
C1 C2 1.484(5)
C1 C12 1.488(6)
C2 C3 1.326(6)
C2 H2 0.9500
C3 C4 1.427(6)
C3 H3 0.9500
C4 C5 1.195(6)
C5 C6 1.439(5)
C6 C11 1.377(6)
C6 C7 1.400(6)
C7 C8 1.388(6)
C7 H7 0.9500
C8 C9 1.373(7)
C8 H8 0.9500
C9 C10 1.380(6)
C9 H9 0.9500
C10 C11 1.394(6)
C10 H10 0.9500
C11 H11 0.9500
C12 C13 1.383(6)
C12 C17 1.409(6)
C13 C14 1.388(6)
C13 H13 0.9500
C14 C15 1.396(6)
C14 H14 0.9500
C15 C16 1.387(6)
C15 C18 1.507(6)
C16 C17 1.378(6)
C16 H16 0.9500
C17 H17 0.9500
C18 H18C 0.9800
C18 H18B 0.9800
C18 H18A 0.9800
C19 C20 1.398(6)
C19 C24 1.435(5)
C20 C21 1.391(6)
C21 C22 1.379(6)
C21 H21 0.9500
C22 C23 1.374(6)
C23 C24 1.358(6)
C23 H23 0.9500
C24 H24 0.9500

loop_
_geom_hbond_atom_site_label_D
_geom_hbond_atom_site_label_H
_geom_hbond_atom_site_label_A
_geom_hbond_site_symmetry_A
_geom_hbond_distance_DH
_geom_hbond_distance_HA
_geom_hbond_distance_DA
_geom_hbond_angle_DHA
N2 H2N O1 . 0.89(5) 1.86(5) 2.597(5) 139(4)
C8 H8 O1 2_446 0.95 2.49 3.396(5) 160
C10 H10 O2 4_585 0.95 2.51 3.337(5) 146
C3 H3 Cg2 1_565 0.95 2.63 3.504(4) 153

loop_
_geom_torsion_atom_site_label_1
_geom_torsion_atom_site_label_2
_geom_torsion_atom_site_label_3
_geom_torsion_atom_site_label_4
_geom_torsion
C1 N1 N2 C19 -165.5(4)
N2 N1 C1 C2 0.5(6)
N2 N1 C1 C12 -178.2(3)
N1 C1 C2 C3 54.1(6)
C12 C1 C2 C3 -127.2(5)
C1 C2 C3 C4 176.3(4)
C11 C6 C7 C8 1.3(6)
C5 C6 C7 C8 -177.2(4)
C6 C7 C8 C9 -0.4(7)
C7 C8 C9 C10 -0.9(7)
C8 C9 C10 C11 1.1(7)
C7 C6 C11 C10 -1.1(6)
C5 C6 C11 C10 177.4(4)
C9 C10 C11 C6 -0.1(7)
N1 C1 C12 C13 -157.2(4)
C2 C1 C12 C13 24.0(6)
N1 C1 C12 C17 21.3(6)
C2 C1 C12 C17 -157.5(4)
C17 C12 C13 C14 0.5(6)
C1 C12 C13 C14 179.0(4)
C12 C13 C14 C15 0.7(7)
C13 C14 C15 C16 -0.4(6)
C13 C14 C15 C18 177.8(4)
C14 C15 C16 C17 -1.1(6)
C18 C15 C16 C17 -179.3(4)
C15 C16 C17 C12 2.3(7)
C13 C12 C17 C16 -2.0(6)
C1 C12 C17 C16 179.5(4)
N1 N2 C19 C20 168.5(4)
N1 N2 C19 C24 -9.2(6)
N2 C19 C20 C21 -175.4(4)
C24 C19 C20 C21 2.4(6)
N2 C19 C20 N3 0.5(6)
C24 C19 C20 N3 178.3(4)
O2 N3 C20 C21 4.4(6)
O1 N3 C20 C21 -176.3(4)
O2 N3 C20 C19 -171.9(4)
O1 N3 C20 C19 7.5(6)
C19 C20 C21 C22 -1.6(6)
N3 C20 C21 C22 -177.8(3)
C20 C21 C22 C23 0.0(6)
C20 C21 C22 N4 175.5(3)
O3 N4 C22 C23 178.9(4)
O4 N4 C22 C23 -0.4(6)
O3 N4 C22 C21 3.4(6)
O4 N4 C22 C21 -175.9(4)
C21 C22 C23 C24 0.8(7)
N4 C22 C23 C24 -174.6(4)
C22 C23 C24 C19 0.0(7)
N2 C19 C24 C23 176.4(4)
C20 C19 C24 C23 -1.5(6)

_cod_database_fobs_code 2241258
